data_1505485
loop_
_publ_author_name
'Karki, Shyam'
'F\'abi\'an, L\'aszl\'o'
'Frisci\'c, Tomislav'
'Jones, William'

_publ_section_title
;
 Powder X-ray diffraction as an emerging method to structurally
 characterize organic solids.
;
_journal_issue 16
_journal_name_full 'Organic letters'
_journal_page_first 3133
_journal_page_last 3136
_journal_paper_doi 10.1021/ol071329t
_journal_volume 9
_journal_year 2007
_chemical_formula_moiety 'C7 H8 N4 O2, C3 H4 O4'
_chemical_formula_sum 'C10 H12 N4 O6'
_chemical_formula_weight 284.24
_chemical_name_common 'theobromine malonic acid'
_chemical_name_systematic
;
theobromine malonic acid
;
_space_group_crystal_system monoclinic
_space_group_IT_number 14
_space_group_name_Hall '-P 2ybc'
_space_group_name_H-M_alt 'P 1 21/c 1'
_symmetry_space_group_name_Hall '-P 2ybc'
_symmetry_space_group_name_H-M 'P 1 21/c 1'
_cell_angle_alpha 90
_cell_angle_beta 91.2464(23)
_cell_angle_gamma 90
_cell_formula_units_Z 4
_cell_length_a 12.44248(60)
_cell_length_b 12.90355(55)
_cell_length_c 7.67255(26)
_cell_measurement_temperature 298
_cell_volume 1231.55(9)
_computing_cell_refinement 'Topas V3 (Bruker AXS, 2005)'
_computing_structure_refinement 'Topas V3 (Bruker AXS, 2005)'
_computing_structure_solution 'DASH 3.0 (David et al., 2004)'
_diffrn_ambient_temperature 298
_diffrn_radiation_type 'Cu K\a~1~'
_diffrn_radiation_wavelength 1.54056
_diffrn_source 'sealed X-ray tube'
_diffrn_source_target Cu
_exptl_absorpt_coefficient_mu 1.112
_exptl_absorpt_correction_type none
_pd_block_diffractogram_id tbmalon
_pd_instr_location
;
?
;
_pd_meas_2theta_range_inc 0.008373
_pd_meas_2theta_range_max 59.8896
_pd_meas_2theta_range_min 5.0042
_pd_meas_number_of_points 6569
_pd_prep_pressure 100
_pd_prep_temperature 298
_pd_proc_2theta_range_inc 0.008373
_pd_proc_2theta_range_max 59.8896
_pd_proc_2theta_range_min 5.0042
_pd_proc_info_data_reduction none
_pd_proc_info_excluded_regions none
_pd_proc_ls_background_function 'Chebyshev polynomial, 15 terms'
_pd_proc_ls_pref_orient_corr
;
March (1932), along the 100 axis, ratio = 0.951(2)
;
_pd_proc_ls_profile_function 'double-Voigt (Balzar, 1999)'
_pd_proc_ls_prof_R_factor 0.05166
_pd_proc_ls_prof_wR_expected 0.03035
_pd_proc_ls_prof_wR_factor 0.07485
_pd_proc_wavelength 1.54056
_pd_spec_mounting ' ?'
_refine_ls_extinction_method none
_refine_ls_goodness_of_fit_all 1.570
_refine_ls_hydrogen_treatment refxyz
_refine_ls_matrix_type sparse
_refine_ls_number_constraints 1
_refine_ls_number_parameters 119
_refine_ls_number_restraints 86
_refine_ls_R_I_factor 0.02868
_refine_ls_weighting_scheme sigma
_cod_data_source_file ol071329t-file004.cif
_cod_data_source_block tbmalon
_cod_original_cell_volume 1231.553(90)
_cod_database_code 1505485

loop_
_symmetry_equiv_pos_as_xyz
x,y,z
-x,-y,-z
-x,1/2+y,1/2-z
x,1/2-y,1/2+z

loop_
_atom_site_label
_atom_site_type_symbol
_atom_site_symmetry_multiplicity
_atom_site_fract_x
_atom_site_fract_y
_atom_site_fract_z
_atom_site_occupancy
_atom_site_B_iso_or_equiv
C1 C 0 0.62846(28) 0.85808(34) 0.89842(41) 1 4.351(99)
C2 C 0 0.66675(21) 0.96441(43) 0.94210(41) 1 4.351(99)
C3 C 0 0.71123(42) 0.78216(29) 0.93074(41) 1 4.351(99)
H4 H 0 0.5682(11) 0.8456(17) 0.9709(26) 1 4.351(99)
H5 H 0 0.6091(12) 0.8569(17) 0.7896(26) 1 4.351(99)
O6 O 0 0.72889(26) 0.99689(57) 1.02714(39) 1 4.351(99)
O7 O 0 0.58711(27) 1.00615(43) 0.82412(39) 1 4.351(99)
O8 O 0 0.80663(46) 0.78850(41) 0.92050(30) 1 4.351(99)
O9 O 0 0.66606(42) 0.69012(33) 0.98152(28) 1 4.351(99)
H10 H 0 0.5711(13) 1.0811(15) 0.7930(31) 1 4.351(99)
H11 H 0 0.7187(12) 0.6405(15) 1.0023(25) 1 4.351(99)
C12 C 0 0.87113(22) 0.36154(43) 0.13762(49) 1 4.351(99)
C13 C 0 0.78773(39) 0.42286(41) 0.04906(45) 1 4.351(99)
C14 C 0 0.86692(42) 0.24524(43) 0.13262(69) 1 4.351(99)
N15 N 0 0.94239(45) 0.43349(41) 0.21256(69) 1 4.351(99)
N16 N 0 0.70025(39) 0.37486(43) -0.04160(62) 1 4.351(99)
N17 N 0 0.80612(48) 0.52477(48) 0.06673(80) 1 4.351(99)
N18 N 0 0.77717(41) 0.20605(41) 0.04287(69) 1 4.351(99)
O19 O 0 0.92803(47) 0.18402(54) 0.19354(77) 1 4.351(99)
C20 C 0 0.89962(45) 0.52735(43) 0.16520(77) 1 4.351(99)
C21 C 0 1.04328(42) 0.40840(41) 0.31797(63) 1 4.351(99)
C22 C 0 0.69401(46) 0.26313(44) -0.04600(79) 1 4.351(99)
C23 C 0 0.61270(43) 0.43566(39) -0.12629(63) 1 4.351(99)
H24 H 0 0.7741(13) 0.1421(14) 0.0383(26) 1 4.351(99)
H25 H 0 0.9371(13) 0.5931(15) 0.2028(24) 1 4.351(99)
H26 H 0 1.1021(12) 0.3752(16) 0.2459(26) 1 4.351(99)
H27 H 0 1.0302(13) 0.3641(15) 0.4055(29) 1 4.351(99)
H28 H 0 1.0694(12) 0.4790(14) 0.3679(25) 1 4.351(99)
O29 O 0 0.61807(54) 0.21315(51) -0.12689(85) 1 4.351(99)
H30 H 0 0.5424(13) 0.4086(16) -0.0999(23) 1 4.351(99)
H31 H 0 0.6124(12) 0.5119(13) -0.0743(29) 1 4.351(99)
H32 H 0 0.6198(12) 0.4369(14) -0.2425(27) 1 4.351(99)

loop_
_atom_type_symbol
_atom_type_description
_atom_type_scat_source
C C 'International Tables Vol C Table 6.1.1.4'
H H 'International Tables Vol C Table 6.1.1.4'
O O 'International Tables Vol C Table 6.1.1.4'
Cl Cl 'International Tables Vol C Table 6.1.1.4'
N N 'International Tables Vol C Table 6.1.1.4'

loop_
_audit_conform.dict_name
_audit_conform.dict_location
cif_core.dic ftp://ftp.iucr.org/pub/cif_core.dic
cif_pd.dic ftp://ftp.iucr.org/pub/cif_pd.dic

loop_
_geom_angle_atom_site_label_1
_geom_angle_atom_site_label_2
_geom_angle_atom_site_label_3
_geom_angle
_geom_angle_publ_flag
C2 C1 C3 111.4(3) n
C2 C1 H4 106.0(13) n
C2 C1 H5 108.4(15) n
C3 C1 H4 110.6(13) n
C3 C1 H5 109.7(13) n
H4 C1 H5 110.7(15) n
C1 C2 O6 135.4(5) n
C1 C2 O7 89.5(3) n
O6 C2 O7 135.1(6) n
C1 C3 O8 130.6(4) n
C1 C3 O9 110.0(4) n
O8 C3 O9 119.4(5) n
C2 O7 H10 129.5(12) n
C3 O9 H11 110.7(12) n
C13 C12 C14 120.3(4) n
C13 C12 N15 105.6(5) n
C14 C12 N15 134.0(4) n
C12 C13 N16 121.4(5) n
C12 C13 N17 111.5(4) n
N16 C13 N17 127.2(5) n
C12 C14 N18 113.7(4) n
C12 C14 O19 129.3(5) n
N18 C14 O19 116.9(6) n
C12 N15 C20 103.8(5) n
C12 N15 C21 126.1(5) n
C20 N15 C21 130.1(5) n
C13 N16 C22 119.1(5) n
C13 N16 C23 122.1(5) n
C22 N16 C23 118.7(5) n
C13 N17 C20 102.7(5) n
C14 N18 C22 127.7(5) n
C14 N18 H24 114.8(13) n
C22 N18 H24 117.4(13) n
N15 C20 N17 116.4(5) n
N15 C20 H25 119.6(11) n
N17 C20 H25 124.0(11) n
N15 C21 H26 113.3(11) n
N15 C21 H27 112.0(11) n
N15 C21 H28 105.0(10) n
H26 C21 H27 106.3(18) n
H26 C21 H28 110.3(15) n
H27 C21 H28 110.1(17) n
N16 C22 N18 117.7(5) n
N16 C22 O29 123.2(6) n
N18 C22 O29 119.1(5) n
N16 C23 H30 112.1(12) n
N16 C23 H31 109.5(10) n
N16 C23 H32 110.9(11) n
H30 C23 H31 104.2(15) n
H30 C23 H32 108.9(15) n
H31 C23 H32 111.0(17) n

loop_
_geom_bond_atom_site_label_1
_geom_bond_atom_site_label_2
_geom_bond_distance
_geom_bond_publ_flag
C1 C2 1.488(7) n
C1 C3 1.439(6) n
C1 H4 0.957(17) n
C1 H5 0.864(19) n
C2 O6 1.085(5) n
C2 O7 1.433(5) n
C3 O8 1.194(8) n
C3 O9 1.374(6) n
O7 H10 1.01(2) n
O9 H11 0.927(18) n
C12 C13 1.461(6) n
C12 C14 1.502(8) n
C12 N15 1.399(7) n
C13 N16 1.421(7) n
C13 N17 1.341(8) n
C14 N18 1.394(7) n
C14 O19 1.185(8) n
N15 C20 1.369(8) n
N15 C21 1.513(7) n
N16 C22 1.444(8) n
N16 C23 1.481(7) n
N17 C20 1.374(8) n
N18 C22 1.431(8) n
N18 H24 0.827(19) n
C20 H25 1.01(2) n
C21 H26 1.021(18) n
C21 H27 0.90(2) n
C21 H28 1.038(19) n
C22 O29 1.292(9) n
C23 H30 0.967(18) n
C23 H31 1.062(19) n
C23 H32 0.90(2) n

loop_
_cod_related_entry_id
_cod_related_entry_database
_cod_related_entry_code
1 ChemSpider 30651615
